data_2232645
loop_
_publ_author_name
'Zhang, Fan'
'Wang, Zhi-Wei'
'Yang, Yong-Li'

_publ_section_title
;
 Bis[5-(pyridin-2-yl)pyrazine-2-carbonitrile-\k^2^<i>N</i>^4^,<i>N</i>^5^]silver(I)
 perchlorate
;
_journal_coeditor_code EZ2265
_journal_issue 12
_journal_name_full 'Acta Crystallographica Section E'
_journal_page_first m1749
_journal_paper_doi 10.1107/S1600536811046708
_journal_volume 67
_journal_year 2011
_chemical_formula_iupac '[Ag (C10 H6 N4)2] Cl O4'
_chemical_formula_moiety 'C20 H12 Ag Cl N8 O4'
_chemical_formula_sum 'C20 H12 Ag Cl N8 O4'
_chemical_formula_weight 571.70
_chemical_name_systematic
;
Bis[5-(pyridin-2-yl)pyrazine-2-carbonitrile-
\k^2^<i>N</i>^4^,<i>N</i>^5^]silver(I) perchlorate
;
_space_group_IT_number 2
_symmetry_cell_setting triclinic
_symmetry_space_group_name_Hall '-P 1'
_symmetry_space_group_name_H-M 'P -1'
_atom_sites_solution_hydrogens geom
_atom_sites_solution_primary direct
_atom_sites_solution_secondary difmap
_audit_creation_method SHELXL97
_cell_angle_alpha 104.015(2)
_cell_angle_beta 92.015(2)
_cell_angle_gamma 101.171(2)
_cell_formula_units_Z 2
_cell_length_a 7.8804(10)
_cell_length_b 11.3152(14)
_cell_length_c 12.3317(14)
_cell_measurement_reflns_used 233
_cell_measurement_temperature 293(2)
_cell_measurement_theta_max 28.23
_cell_measurement_theta_min 1.71
_cell_volume 1042.8(2)
_computing_cell_refinement '<i>APEX2</i> and <i>SAINT</i> (Bruker, 2007)'
_computing_data_collection '<i>APEX2</i> (Bruker, 2007)'
_computing_data_reduction '<i>SAINT</i> (Bruker, 2007)'
_computing_molecular_graphics '<i>SHELXTL</i> (Sheldrick, 2008)'
_computing_publication_material
;
<i>SHELXTL</i> (Sheldrick, 2008) and <i>PLATON</i> (Spek, 2009)
;
_computing_structure_refinement 'SHELXL97 (Sheldrick, 2008)'
_computing_structure_solution 'SHELXS97 (Sheldrick, 2008)'
_diffrn_ambient_temperature 293(2)
_diffrn_measured_fraction_theta_full 0.979
_diffrn_measured_fraction_theta_max 0.979
_diffrn_measurement_device_type 'Bruker APEXII CCD area-detector'
_diffrn_measurement_method '\w scans'
_diffrn_radiation_monochromator graphite
_diffrn_radiation_source 'fine-focus sealed tube'
_diffrn_radiation_type MoK\a
_diffrn_radiation_wavelength 0.71073
_diffrn_reflns_av_R_equivalents 0.0211
_diffrn_reflns_av_sigmaI/netI 0.0366
_diffrn_reflns_limit_h_max 10
_diffrn_reflns_limit_h_min -10
_diffrn_reflns_limit_k_max 10
_diffrn_reflns_limit_k_min -15
_diffrn_reflns_limit_l_max 15
_diffrn_reflns_limit_l_min -16
_diffrn_reflns_number 7304
_diffrn_reflns_theta_full 28.29
_diffrn_reflns_theta_max 28.29
_diffrn_reflns_theta_min 1.71
_exptl_absorpt_coefficient_mu 1.144
_exptl_absorpt_correction_T_max 0.755321
_exptl_absorpt_correction_T_min 0.576687
_exptl_absorpt_correction_type multi-scan
_exptl_absorpt_process_details '(SADABS; Bruker, 2007)'
_exptl_crystal_colour colorless
_exptl_crystal_density_diffrn 1.821
_exptl_crystal_density_method 'not measured'
_exptl_crystal_description Rod
_exptl_crystal_F_000 568
_exptl_crystal_size_max 0.30
_exptl_crystal_size_mid 0.20
_exptl_crystal_size_min 0.12
_refine_diff_density_max 0.542
_refine_diff_density_min -0.307
_refine_ls_extinction_method none
_refine_ls_goodness_of_fit_ref 1.031
_refine_ls_hydrogen_treatment constr
_refine_ls_matrix_type full
_refine_ls_number_parameters 307
_refine_ls_number_reflns 5075
_refine_ls_number_restraints 10
_refine_ls_restrained_S_all 1.031
_refine_ls_R_factor_all 0.0502
_refine_ls_R_factor_gt 0.0341
_refine_ls_shift/su_max 0.001
_refine_ls_shift/su_mean 0.000
_refine_ls_structure_factor_coef Fsqd
_refine_ls_weighting_details 'calc w=1/[\s^2^(Fo^2^)+(0.0409P)^2^+0.4461P] where P=(Fo^2^+2Fc^2^)/3'
_refine_ls_weighting_scheme calc
_refine_ls_wR_factor_gt 0.0813
_refine_ls_wR_factor_ref 0.0923
_reflns_number_gt 3882
_reflns_number_total 5075
_reflns_threshold_expression I>2sigma(I)
_cod_data_source_file ez2265.cif
_cod_data_source_block I
_cod_database_code 2232645
_cod_database_fobs_code 2232645

loop_
_symmetry_equiv_pos_as_xyz
'x, y, z'
'-x, -y, -z'

loop_
_atom_site_type_symbol
_atom_site_label
_atom_site_fract_x
_atom_site_fract_y
_atom_site_fract_z
_atom_site_U_iso_or_equiv
_atom_site_adp_type
_atom_site_calc_flag
_atom_site_refinement_flags
_atom_site_occupancy
_atom_site_symmetry_multiplicity
Ag Ag1 0.50428(3) 0.75075(2) 0.705977(16) 0.05505(10) Uani d . 1 1
C C1 0.3777(3) 0.6399(2) 0.45026(19) 0.0332(5) Uani d . 1 1
C C2 0.2969(4) 0.5507(3) 0.3561(2) 0.0460(6) Uani d . 1 1
H H2A 0.3090 0.5652 0.2854 0.055 Uiso calc R 1 1
C C3 0.1978(4) 0.4399(3) 0.3670(3) 0.0519(7) Uani d . 1 1
H H3A 0.1420 0.3794 0.3042 0.062 Uiso calc R 1 1
C C4 0.1834(4) 0.4209(3) 0.4728(3) 0.0519(7) Uani d . 1 1
H H4A 0.1166 0.3478 0.4832 0.062 Uiso calc R 1 1
C C5 0.2700(4) 0.5124(3) 0.5623(2) 0.0490(7) Uani d . 1 1
H H5A 0.2616 0.4985 0.6334 0.059 Uiso calc R 1 1
N N1 0.3662(3) 0.6209(2) 0.55367(17) 0.0380(5) Uani d . 1 1
C C6 0.7085(3) 0.9257(2) 0.5006(2) 0.0392(6) Uani d . 1 1
H H6A 0.8006 0.9708 0.5527 0.047 Uiso calc R 1 1
C C7 0.6760(3) 0.9659(2) 0.4053(2) 0.0369(5) Uani d . 1 1
N N3 0.5409(3) 0.9082(2) 0.32982(17) 0.0391(5) Uani d . 1 1
C C9 0.4813(3) 0.7606(2) 0.43988(19) 0.0323(5) Uani d . 1 1
N N2 0.6093(3) 0.8232(2) 0.51831(16) 0.0371(5) Uani d . 1 1
C C8 0.4446(3) 0.8066(2) 0.3479(2) 0.0367(5) Uani d . 1 1
H H8A 0.3490 0.7641 0.2977 0.044 Uiso calc R 1 1
C C11 0.6248(3) 0.8669(2) 0.96211(18) 0.0329(5) Uani d . 1 1
C C12 0.7024(4) 0.9591(3) 1.0561(2) 0.0411(6) Uani d . 1 1
H H12A 0.6862 0.9473 1.1274 0.049 Uiso calc R 1 1
C C13 0.8034(4) 1.0681(3) 1.0438(2) 0.0451(6) Uani d . 1 1
H H13A 0.8560 1.1306 1.1063 0.054 Uiso calc R 1 1
C C14 0.8250(4) 1.0828(3) 0.9377(2) 0.0500(7) Uani d . 1 1
H H14A 0.8927 1.1552 0.9266 0.060 Uiso calc R 1 1
C C15 0.7445(4) 0.9883(3) 0.8481(2) 0.0519(7) Uani d . 1 1
H H15A 0.7598 0.9990 0.7764 0.062 Uiso calc R 1 1
N N5 0.6457(3) 0.8821(2) 0.85757(17) 0.0410(5) Uani d . 1 1
C C16 0.2892(4) 0.5835(2) 0.9077(2) 0.0435(6) Uani d . 1 1
H H16A 0.2074 0.5338 0.8504 0.052 Uiso calc R 1 1
C C17 0.2979(3) 0.5534(2) 1.0099(2) 0.0372(5) Uani d . 1 1
C C18 0.5251(3) 0.7139(3) 1.0743(2) 0.0400(6) Uani d . 1 1
H H18A 0.6126 0.7593 1.1296 0.048 Uiso calc R 1 1
C C19 0.5123(3) 0.7507(2) 0.97452(18) 0.0322(5) Uani d . 1 1
N N6 0.3962(3) 0.6827(2) 0.89007(17) 0.0408(5) Uani d . 1 1
N N7 0.4176(3) 0.6168(2) 1.09313(17) 0.0418(5) Uani d . 1 1
C C10 0.7861(4) 1.0716(3) 0.3789(2) 0.0464(6) Uani d . 1 1
N N4 0.8670(4) 1.1518(3) 0.3512(2) 0.0716(8) Uani d . 1 1
C C20 0.1815(4) 0.4486(3) 1.0339(2) 0.0443(6) Uani d . 1 1
N N8 0.0976(4) 0.3679(3) 1.0585(2) 0.0603(7) Uani d . 1 1
Cl Cl1 0.94869(8) 0.75080(6) 0.28153(5) 0.03921(15) Uani d D 1 1
O O3 1.0442(3) 0.6770(2) 0.20672(19) 0.0635(6) Uani d D 1 1
O O4 0.7780(3) 0.6817(2) 0.28566(19) 0.0590(5) Uani d D 1 1
O O1 1.0367(3) 0.7906(3) 0.39031(19) 0.0854(9) Uani d D 1 1
O O2 0.9306(4) 0.8567(2) 0.2423(3) 0.0870(9) Uani d D 1 1

loop_
_atom_site_aniso_label
_atom_site_aniso_U_11
_atom_site_aniso_U_22
_atom_site_aniso_U_33
_atom_site_aniso_U_12
_atom_site_aniso_U_13
_atom_site_aniso_U_23
Ag1 0.07966(19) 0.05148(15) 0.02647(11) 0.00307(12) -0.00799(10) 0.00575(9)
C1 0.0370(12) 0.0342(12) 0.0289(11) 0.0064(10) 0.0016(9) 0.0099(10)
C2 0.0593(17) 0.0446(15) 0.0304(12) 0.0041(13) -0.0068(11) 0.0091(11)
C3 0.0600(18) 0.0374(15) 0.0489(16) -0.0027(13) -0.0132(13) 0.0056(12)
C4 0.0540(17) 0.0401(15) 0.0598(18) -0.0018(13) -0.0004(14) 0.0193(14)
C5 0.0591(17) 0.0481(16) 0.0400(14) 0.0006(14) 0.0055(13) 0.0193(13)
N1 0.0451(12) 0.0390(12) 0.0289(10) 0.0022(9) 0.0030(9) 0.0117(9)
C6 0.0460(14) 0.0367(13) 0.0292(12) -0.0005(11) -0.0004(10) 0.0050(10)
C7 0.0488(14) 0.0298(12) 0.0313(12) 0.0067(11) 0.0096(10) 0.0066(10)
N3 0.0446(12) 0.0408(12) 0.0325(10) 0.0070(10) 0.0033(9) 0.0121(9)
C9 0.0372(12) 0.0334(12) 0.0262(11) 0.0077(10) 0.0068(9) 0.0065(9)
N2 0.0467(12) 0.0356(11) 0.0253(9) 0.0030(9) 0.0006(8) 0.0059(8)
C8 0.0366(13) 0.0405(14) 0.0332(12) 0.0054(11) 0.0011(10) 0.0120(10)
C11 0.0368(12) 0.0357(12) 0.0254(11) 0.0056(10) 0.0014(9) 0.0082(9)
C12 0.0528(15) 0.0419(14) 0.0263(11) 0.0048(12) -0.0005(10) 0.0088(10)
C13 0.0519(16) 0.0398(14) 0.0368(13) 0.0011(12) -0.0043(11) 0.0046(11)
C14 0.0541(16) 0.0428(15) 0.0477(16) -0.0068(13) 0.0048(13) 0.0148(13)
C15 0.0649(18) 0.0529(17) 0.0338(14) -0.0052(14) 0.0080(13) 0.0169(13)
N5 0.0500(12) 0.0434(12) 0.0256(10) -0.0018(10) 0.0025(9) 0.0105(9)
C16 0.0543(16) 0.0384(14) 0.0308(12) -0.0020(12) -0.0032(11) 0.0057(11)
C17 0.0410(13) 0.0353(13) 0.0347(12) 0.0074(11) 0.0080(10) 0.0078(10)
C18 0.0428(14) 0.0448(15) 0.0299(12) -0.0008(11) -0.0004(10) 0.0133(11)
C19 0.0373(12) 0.0346(12) 0.0239(10) 0.0075(10) 0.0030(9) 0.0059(9)
N6 0.0534(13) 0.0370(12) 0.0271(10) -0.0004(10) -0.0008(9) 0.0070(9)
N7 0.0473(12) 0.0455(13) 0.0320(11) 0.0027(10) 0.0029(9) 0.0140(10)
C10 0.0627(17) 0.0367(14) 0.0330(13) -0.0002(13) 0.0008(12) 0.0051(11)
N4 0.104(2) 0.0470(16) 0.0509(16) -0.0174(16) 0.0052(15) 0.0140(13)
C20 0.0489(15) 0.0419(15) 0.0389(14) 0.0029(12) 0.0045(12) 0.0092(12)
N8 0.0701(17) 0.0492(15) 0.0560(16) -0.0049(13) 0.0054(13) 0.0166(13)
Cl1 0.0416(3) 0.0371(3) 0.0345(3) 0.0008(3) 0.0034(2) 0.0066(2)
O3 0.0616(13) 0.0711(15) 0.0531(13) 0.0254(12) 0.0021(10) -0.0022(11)
O4 0.0473(11) 0.0565(13) 0.0687(14) -0.0064(10) 0.0009(10) 0.0215(11)
O1 0.0658(15) 0.121(2) 0.0418(12) -0.0060(15) -0.0094(11) -0.0089(14)
O2 0.0997(19) 0.0640(16) 0.126(2) 0.0313(14) 0.0595(18) 0.0591(17)

loop_
_atom_type_symbol
_atom_type_description
_atom_type_scat_dispersion_real
_atom_type_scat_dispersion_imag
_atom_type_scat_source
C C 0.0033 0.0016 'International Tables Vol C Tables 4.2.6.8 and 6.1.1.4'
H H 0.0000 0.0000 'International Tables Vol C Tables 4.2.6.8 and 6.1.1.4'
N N 0.0061 0.0033 'International Tables Vol C Tables 4.2.6.8 and 6.1.1.4'
O O 0.0106 0.0060 'International Tables Vol C Tables 4.2.6.8 and 6.1.1.4'
Cl Cl 0.1484 0.1585 'International Tables Vol C Tables 4.2.6.8 and 6.1.1.4'
Ag Ag -0.8971 1.1015 'International Tables Vol C Tables 4.2.6.8 and 6.1.1.4'

loop_
_geom_angle_atom_site_label_1
_geom_angle_atom_site_label_2
_geom_angle_atom_site_label_3
_geom_angle
N1 Ag1 N5 179.23(7)
N1 C1 C2 121.7(2)
N1 C1 C9 117.9(2)
C2 C1 C9 120.4(2)
C1 C2 C3 119.9(2)
C1 C2 H2A 120.1
C3 C2 H2A 120.1
C4 C3 C2 118.7(3)
C4 C3 H3A 120.7
C2 C3 H3A 120.7
C5 C4 C3 118.3(3)
C5 C4 H4A 120.9
C3 C4 H4A 120.9
N1 C5 C4 124.0(3)
N1 C5 H5A 118.0
C4 C5 H5A 118.0
C5 N1 C1 117.5(2)
C5 N1 Ag1 118.25(17)
C1 N1 Ag1 124.21(17)
N2 C6 C7 121.0(2)
N2 C6 H6A 119.5
C7 C6 H6A 119.5
N3 C7 C6 122.3(2)
N3 C7 C10 114.7(2)
C6 C7 C10 123.0(2)
C8 N3 C7 116.1(2)
N2 C9 C8 120.9(2)
N2 C9 C1 119.2(2)
C8 C9 C1 119.9(2)
C9 N2 C6 117.1(2)
N3 C8 C9 122.4(2)
N3 C8 H8A 118.8
C9 C8 H8A 118.8
N5 C11 C12 121.1(2)
N5 C11 C19 118.5(2)
C12 C11 C19 120.4(2)
C13 C12 C11 120.0(2)
C13 C12 H12A 120.0
C11 C12 H12A 120.0
C14 C13 C12 118.7(3)
C14 C13 H13A 120.7
C12 C13 H13A 120.7
C13 C14 C15 118.6(3)
C13 C14 H14A 120.7
C15 C14 H14A 120.7
N5 C15 C14 124.0(2)
N5 C15 H15A 118.0
C14 C15 H15A 118.0
C15 N5 C11 117.7(2)
C15 N5 Ag1 118.68(17)
C11 N5 Ag1 123.31(17)
N6 C16 C17 121.1(2)
N6 C16 H16A 119.5
C17 C16 H16A 119.5
N7 C17 C16 122.4(2)
N7 C17 C20 114.5(2)
C16 C17 C20 123.0(2)
N7 C18 C19 122.6(2)
N7 C18 H18A 118.7
C19 C18 H18A 118.7
N6 C19 C18 120.4(2)
N6 C19 C11 119.3(2)
C18 C19 C11 120.3(2)
C16 N6 C19 117.3(2)
C18 N7 C17 116.1(2)
N4 C10 C7 175.5(3)
N8 C20 C17 175.7(3)
O1 Cl1 O2 109.5(2)
O1 Cl1 O3 109.86(16)
O2 Cl1 O3 109.58(15)
O1 Cl1 O4 109.76(14)
O2 Cl1 O4 107.38(15)
O3 Cl1 O4 110.68(14)

loop_
_geom_bond_atom_site_label_1
_geom_bond_atom_site_label_2
_geom_bond_distance
_geom_bond_publ_flag
Ag1 N1 2.184(2) y
Ag1 N5 2.193(2) y
Ag1 N6 2.683(2) y
Ag1 N2 2.739(2) y
C1 N1 1.347(3) ?
C1 C2 1.379(4) ?
C1 C9 1.486(3) ?
C2 C3 1.382(4) ?
C2 H2A 0.9300 ?
C3 C4 1.378(4) ?
C3 H3A 0.9300 ?
C4 C5 1.369(4) ?
C4 H4A 0.9300 ?
C5 N1 1.342(3) ?
C5 H5A 0.9300 ?
C6 N2 1.337(3) ?
C6 C7 1.392(3) ?
C6 H6A 0.9300 ?
C7 N3 1.339(3) ?
C7 C10 1.447(4) ?
N3 C8 1.321(3) ?
C9 N2 1.333(3) ?
C9 C8 1.401(3) ?
C8 H8A 0.9300 ?
C11 N5 1.353(3) ?
C11 C12 1.387(3) ?
C11 C19 1.481(3) ?
C12 C13 1.378(4) ?
C12 H12A 0.9300 ?
C13 C14 1.371(4) ?
C13 H13A 0.9300 ?
C14 C15 1.372(4) ?
C14 H14A 0.9300 ?
C15 N5 1.333(3) ?
C15 H15A 0.9300 ?
C16 N6 1.335(3) ?
C16 C17 1.386(3) ?
C16 H16A 0.9300 ?
C17 N7 1.331(3) ?
C17 C20 1.450(4) ?
C18 N7 1.325(3) ?
C18 C19 1.397(3) ?
C18 H18A 0.9300 ?
C19 N6 1.336(3) ?
C10 N4 1.135(4) ?
C20 N8 1.131(4) ?
Cl1 O1 1.416(2) ?
Cl1 O2 1.426(2) ?
Cl1 O3 1.426(2) ?
Cl1 O4 1.428(2) ?

loop_
_geom_hbond_atom_site_label_D
_geom_hbond_atom_site_label_H
_geom_hbond_atom_site_label_A
_geom_hbond_site_symmetry_A
_geom_hbond_distance_DH
_geom_hbond_distance_HA
_geom_hbond_distance_DA
_geom_hbond_angle_DHA
_geom_hbond_publ_flag
C15 H15A O2 2_776 0.93 2.71 3.203(2) 114 y
C14 H14A O2 2_776 0.93 2.54 3.103(2) 119 y
C5 H5A O4 2_666 0.93 2.45 3.193(3) 137 y

loop_
_geom_torsion_atom_site_label_1
_geom_torsion_atom_site_label_2
_geom_torsion_atom_site_label_3
_geom_torsion_atom_site_label_4
_geom_torsion
N1 C1 C2 C3 1.5(4)
C9 C1 C2 C3 -178.6(3)
C1 C2 C3 C4 -0.5(5)
C2 C3 C4 C5 -0.8(5)
C3 C4 C5 N1 1.2(5)
C4 C5 N1 C1 -0.2(4)
C4 C5 N1 Ag1 -177.0(2)
C2 C1 N1 C5 -1.2(4)
C9 C1 N1 C5 178.9(2)
C2 C1 N1 Ag1 175.5(2)
C9 C1 N1 Ag1 -4.4(3)
N5 Ag1 N1 C5 151(6)
N5 Ag1 N1 C1 -26(6)
N2 C6 C7 N3 3.0(4)
N2 C6 C7 C10 -176.0(2)
C6 C7 N3 C8 -3.3(4)
C10 C7 N3 C8 175.8(2)
N1 C1 C9 N2 26.0(3)
C2 C1 C9 N2 -153.9(2)
N1 C1 C9 C8 -154.5(2)
C2 C1 C9 C8 25.6(4)
C8 C9 N2 C6 -5.1(3)
C1 C9 N2 C6 174.4(2)
C7 C6 N2 C9 1.4(4)
C7 N3 C8 C9 -0.5(4)
N2 C9 C8 N3 4.9(4)
C1 C9 C8 N3 -174.6(2)
N5 C11 C12 C13 -0.4(4)
C19 C11 C12 C13 -178.4(2)
C11 C12 C13 C14 0.0(4)
C12 C13 C14 C15 0.2(5)
C13 C14 C15 N5 0.0(5)
C14 C15 N5 C11 -0.4(5)
C14 C15 N5 Ag1 173.3(2)
C12 C11 N5 C15 0.6(4)
C19 C11 N5 C15 178.6(2)
C12 C11 N5 Ag1 -172.76(19)
C19 C11 N5 Ag1 5.3(3)
N1 Ag1 N5 C15 28(6)
N1 Ag1 N5 C11 -159(6)
N6 C16 C17 N7 -3.6(4)
N6 C16 C17 C20 178.4(3)
N7 C18 C19 N6 -4.7(4)
N7 C18 C19 C11 174.1(2)
N5 C11 C19 N6 -19.7(3)
C12 C11 C19 N6 158.4(2)
N5 C11 C19 C18 161.5(2)
C12 C11 C19 C18 -20.5(4)
C17 C16 N6 C19 0.5(4)
C18 C19 N6 C16 3.4(4)
C11 C19 N6 C16 -175.4(2)
C19 C18 N7 C17 1.6(4)
C16 C17 N7 C18 2.4(4)
C20 C17 N7 C18 -179.4(2)
N3 C7 C10 N4 -14(4)
C6 C7 C10 N4 165(4)
N7 C17 C20 N8 -11(4)
C16 C17 C20 N8 167(4)
